data_4002761
loop_
_publ_author_name
'Panigrahi, Abhishek'
'Nishimura, Shin-ichi'
'Shimada, Tatau'
'Watanabe, Eriko'
'Zhao, Wenwen'
'Oyama, Gosuke'
'Yamada, Atsuo'

_publ_section_title
;
 Sodium Iron(II) Pyrosilicate Na2Fe2Si2O7: A Potential Cathode Material in
 the Na2O-FeO-SiO2 System
;
_journal_name_full 'Chemistry of Materials'
_journal_paper_doi 10.1021/acs.chemmater.7b00764
_journal_year 2017
_chemical_formula_sum 'Fe2 Na2 O7 Si2'
_chemical_formula_weight 325.83634
_chemical_name_mineral Na2Fe2Si2O7
_space_group_IT_number 14
_space_group_name_H-M_alt 'P 1 21/n 1'
_symmetry_cell_setting monoclinic
_symmetry_space_group_name_Hall '-P 2yn'
_symmetry_space_group_name_H-M 'P 1 21/n 1'
_cell_angle_alpha 90
_cell_angle_beta 91.9854(5)
_cell_angle_gamma 90
_cell_formula_units_Z 4
_cell_length_a 9.07499(8)
_cell_length_b 12.91082(12)
_cell_length_c 5.48835(4)
_cell_measurement_temperature 300
_cell_volume 642.660(9)
_diffrn_ambient_temperature 300
_diffrn_measurement_device_type BL-4B2
_diffrn_radiation_type synchrotron
_diffrn_radiation_wavelength 1.195664
_exptl_crystal_density_diffrn 3.36765(5)
_pd_char_colour grey
_pd_proc_ls_prof_wR_factor 0.0565
_refine_ls_goodness_of_fit_all 1.65
_refine_ls_number_parameters 117
_refine_ls_R_I_factor 1.93
_cod_data_source_file cm7b00764_si_002.cif
_cod_data_source_block topas
_cod_original_cell_volume 642.660(10)
_cod_database_code 4002761

loop_
_symmetry_equiv_pos_as_xyz
'x, y, z '
'-x+1/2, y+1/2, -z+1/2 '
'-x, -y, -z '
'x+1/2, -y+1/2, z+1/2 '

loop_
_atom_site_label
_atom_site_type_symbol
_atom_site_symmetry_multiplicity
_atom_site_fract_x
_atom_site_fract_y
_atom_site_fract_z
_atom_site_occupancy
_atom_site_B_iso_or_equiv
Fe1 Fe 4 0.21832(12) 0.49708(9) 0.7999(2) 1 1.01(3)
Fe2 Fe 4 0.36170(12) 0.42178(9) 0.3446(2) 1 1.12(3)
Si1 Si 4 0.0335(2) 0.13357(17) 0.3791(4) 1 0.99(4)
Si2 Si 4 0.0528(2) 0.36027(17) 0.2296(4) 1 0.73(5)
Na1 Na 4 0.3780(3) 0.1189(2) 0.2097(5) 1 1.85(7)
Na2 Na 4 0.2016(3) 0.2595(2) 0.7673(5) 1 1.69(7)
O1 O 4 0.3891(4) 0.3960(3) 0.7133(8) 1 0.76(4)
O2 O 4 0.0905(4) 0.3919(3) 0.9532(7) 1 0.76(4)
O3 O 4 0.1450(5) 0.4293(3) 0.4242(7) 1 0.76(4)
O4 O 4 0.3736(5) 0.1323(3) 0.7732(8) 1 0.76(4)
O5 O 4 0.4936(5) 0.3323(3) 0.1503(8) 1 0.76(4)
O6 O 4 0.1073(5) 0.2390(4) 0.2607(7) 1 0.76(4)
O7 O 4 0.1575(4) 0.0472(3) 0.3754(7) 1 0.76(4)

loop_
_geom_angle_atom_site_label_1
_geom_angle_atom_site_label_2
_geom_angle_atom_site_label_3
_geom_angle
_geom_angle_site_symmetry_1
_geom_angle_site_symmetry_2
_geom_angle_site_symmetry_3
O2 Fe1 O4 116.21(17) 1_555 1_555 2_556
O1 Fe1 O2 96.74(17) 1_555 1_555 1_555
O1 Fe1 O4 144.87(18) 1_555 1_555 2_556
O7 Fe1 O1 90.28(16) 2_556 1_555 1_555
O7 Fe1 O2 98.60(16) 2_556 1_555 1_555
O7 Fe1 O4 96.16(16) 2_556 1_555 2_556
O3 Fe1 O7 165.24(16) 1_555 1_555 2_556
O3 Fe1 O1 75.77(16) 1_555 1_555 1_555
O3 Fe1 O2 87.99(16) 1_555 1_555 1_555
O3 Fe1 O4 92.69(16) 1_555 1_555 2_556
Fe2 Fe1 O3 42.27(11) 1_555 1_555 1_555
Fe2 Fe1 O7 123.26(12) 1_555 1_555 2_556
Fe2 Fe1 O1 42.88(12) 1_555 1_555 1_555
Fe2 Fe1 O2 113.86(13) 1_555 1_555 1_555
Fe2 Fe1 O4 107.97(13) 1_555 1_555 2_556
Si2 Fe1 Fe2 121.11(6) 3_566 1_555 1_555
Si2 Fe1 O3 88.55(12) 3_566 1_555 1_555
Si2 Fe1 O7 104.86(12) 3_566 1_555 2_556
Si2 Fe1 O1 163.59(13) 3_566 1_555 1_555
Si2 Fe1 O2 87.36(12) 3_566 1_555 1_555
Si2 Fe1 O4 29.03(13) 3_566 1_555 2_556
Na2 Fe1 Si2 123.83(8) 1_555 1_555 3_566
Na2 Fe1 Fe2 69.66(6) 1_555 1_555 1_555
Na2 Fe1 O3 63.85(12) 1_555 1_555 1_555
Na2 Fe1 O7 111.56(12) 1_555 1_555 2_556
Na2 Fe1 O1 53.15(13) 1_555 1_555 1_555
Na2 Fe1 O2 46.87(13) 1_555 1_555 1_555
Na2 Fe1 O4 148.44(14) 1_555 1_555 2_556
O7 Fe2 O5 100.64(17) 2_555 1_555 1_555
O3 Fe2 O7 91.51(16) 1_555 1_555 2_555
O3 Fe2 O5 138.12(18) 1_555 1_555 1_555
O1 Fe2 O3 83.16(16) 1_555 1_555 1_555
O1 Fe2 O7 136.18(17) 1_555 1_555 2_555
O1 Fe2 O5 112.16(18) 1_555 1_555 1_555
Si2 Fe2 O1 104.32(13) 1_555 1_555 1_555
Si2 Fe2 O3 30.92(12) 1_555 1_555 1_555
Si2 Fe2 O7 91.51(12) 1_555 1_555 2_555
Si2 Fe2 O5 108.15(14) 1_555 1_555 1_555
Fe1 Fe2 Si2 80.25(6) 1_555 1_555 1_555
Fe1 Fe2 O1 43.83(12) 1_555 1_555 1_555
Fe1 Fe2 O3 50.08(11) 1_555 1_555 1_555
Fe1 Fe2 O7 101.88(12) 1_555 1_555 2_555
Fe1 Fe2 O5 155.72(14) 1_555 1_555 1_555
Si1 Fe2 Fe1 173.36(6) 4_554 1_555 1_555
Si1 Fe2 Si2 105.08(7) 4_554 1_555 1_555
Si1 Fe2 O1 136.16(13) 4_554 1_555 1_555
Si1 Fe2 O3 134.55(12) 4_554 1_555 1_555
Si1 Fe2 O7 74.32(12) 4_554 1_555 2_555
Si1 Fe2 O5 26.56(13) 4_554 1_555 1_555
Si1 Fe2 Si1 73.40(7) 2_555 1_555 4_554
Si1 Fe2 Fe1 100.79(6) 2_555 1_555 1_555
Si1 Fe2 Si2 116.44(7) 2_555 1_555 1_555
Si1 Fe2 O1 119.67(13) 2_555 1_555 1_555
Si1 Fe2 O3 110.44(13) 2_555 1_555 1_555
Si1 Fe2 O7 25.31(12) 2_555 1_555 2_555
Si1 Fe2 O5 95.69(13) 2_555 1_555 1_555
O5 Si1 O7 112.8(2) 4_455 1_555 1_555
O1 Si1 O5 112.5(3) 4_454 1_555 4_455
O1 Si1 O7 112.9(2) 4_454 1_555 1_555
O6 Si1 O1 107.7(2) 1_555 1_555 4_454
O6 Si1 O5 104.2(2) 1_555 1_555 4_455
O6 Si1 O7 106.0(2) 1_555 1_555 1_555
Si2 Si1 O6 22.87(17) 1_555 1_555 1_555
Si2 Si1 O1 97.37(18) 1_555 1_555 4_454
Si2 Si1 O5 90.15(17) 1_555 1_555 4_455
Si2 Si1 O7 128.71(18) 1_555 1_555 1_555
Na2 Si1 Si2 69.13(8) 1_555 1_555 1_555
Na2 Si1 O6 68.72(17) 1_555 1_555 1_555
Na2 Si1 O1 153.75(19) 1_555 1_555 4_454
Na2 Si1 O5 47.84(18) 1_555 1_555 4_455
Na2 Si1 O7 92.62(17) 1_555 1_555 1_555
Fe2 Si1 Na2 78.58(8) 4_455 1_555 1_555
Fe2 Si1 Si2 118.38(8) 4_455 1_555 1_555
Fe2 Si1 O6 136.71(19) 4_455 1_555 1_555
Fe2 Si1 O1 89.35(18) 4_455 1_555 4_454
Fe2 Si1 O5 33.82(16) 4_455 1_555 4_455
Fe2 Si1 O7 102.94(17) 4_455 1_555 1_555
Fe2 Si1 Fe2 106.60(7) 2_545 1_555 4_455
Fe2 Si1 Na2 125.70(9) 2_545 1_555 1_555
Fe2 Si1 Si2 134.95(9) 2_545 1_555 1_555
Fe2 Si1 O6 115.29(19) 2_545 1_555 1_555
Fe2 Si1 O1 79.98(17) 2_545 1_555 4_454
Fe2 Si1 O5 132.75(18) 2_545 1_555 4_455
Fe2 Si1 O7 33.08(15) 2_545 1_555 1_555
O2 Si2 O3 111.2(2) 1_554 1_555 1_555
O6 Si2 O2 105.3(2) 1_555 1_555 1_554
O6 Si2 O3 108.1(2) 1_555 1_555 1_555
O4 Si2 O6 109.4(2) 4_454 1_555 1_555
O4 Si2 O2 111.2(2) 4_454 1_555 1_554
O4 Si2 O3 111.4(2) 4_454 1_555 1_555
Fe2 Si2 O4 151.86(18) 1_555 1_555 4_454
Fe2 Si2 O6 87.38(17) 1_555 1_555 1_555
Fe2 Si2 O2 84.41(15) 1_555 1_555 1_554
Fe2 Si2 O3 40.61(15) 1_555 1_555 1_555
Si1 Si2 Fe2 105.26(8) 1_555 1_555 1_555
Si1 Si2 O4 87.18(17) 1_555 1_555 4_454
Si1 Si2 O6 23.04(16) 1_555 1_555 1_555
Si1 Si2 O2 120.71(17) 1_555 1_555 1_554
Si1 Si2 O3 112.83(18) 1_555 1_555 1_555
Fe1 Si2 Si1 122.46(8) 3_566 1_555 1_555
Fe1 Si2 Fe2 126.94(8) 3_566 1_555 1_555
Fe1 Si2 O4 35.30(15) 3_566 1_555 4_454
Fe1 Si2 O6 144.22(19) 3_566 1_555 1_555
Fe1 Si2 O2 89.67(16) 3_566 1_555 1_554
Fe1 Si2 O3 95.76(17) 3_566 1_555 1_555
Na1 Si2 Fe1 64.24(7) 4_455 1_555 3_566
Na1 Si2 Si1 79.66(9) 4_455 1_555 1_555
Na1 Si2 Fe2 107.51(9) 4_455 1_555 1_555
Na1 Si2 O4 49.08(17) 4_455 1_555 4_454
Na1 Si2 O6 98.82(18) 4_455 1_555 1_555
Na1 Si2 O2 153.61(18) 4_455 1_555 1_554
Na1 Si2 O3 70.13(17) 4_455 1_555 1_555
Na2 Si2 Na1 160.65(11) 1_554 1_555 4_455
Na2 Si2 Fe1 124.21(9) 1_554 1_555 3_566
Na2 Si2 Si1 81.50(8) 1_554 1_555 1_555
Na2 Si2 Fe2 81.68(8) 1_554 1_555 1_555
Na2 Si2 O4 125.69(19) 1_554 1_555 4_454
Na2 Si2 O6 63.99(17) 1_554 1_555 1_555
Na2 Si2 O2 41.34(15) 1_554 1_555 1_554
Na2 Si2 O3 122.03(18) 1_554 1_555 1_555
O4 Na1 O2 124.48(19) 1_554 1_555 4_554
O7 Na1 O4 114.74(18) 1_555 1_555 1_554
O7 Na1 O2 116.42(18) 1_555 1_555 4_554
O3 Na1 O7 71.38(15) 2_545 1_555 1_555
O3 Na1 O4 77.54(16) 2_545 1_555 1_554
O3 Na1 O2 99.55(17) 2_545 1_555 4_554
O6 Na1 O3 118.24(17) 1_555 1_555 2_545
O6 Na1 O7 57.12(15) 1_555 1_555 1_555
O6 Na1 O4 94.14(16) 1_555 1_555 1_554
O6 Na1 O2 131.52(17) 1_555 1_555 4_554
O5 Na1 O6 79.63(15) 1_555 1_555 1_555
O5 Na1 O3 151.68(17) 1_555 1_555 2_545
O5 Na1 O7 134.32(17) 1_555 1_555 1_555
O5 Na1 O4 79.48(15) 1_555 1_555 1_554
O5 Na1 O2 80.15(15) 1_555 1_555 4_554
O3 Na1 O5 80.80(14) 4_554 1_555 1_555
O3 Na1 O6 148.96(16) 4_554 1_555 1_555
O3 Na1 O3 73.19(16) 4_554 1_555 2_545
O3 Na1 O7 144.50(17) 4_554 1_555 1_555
O3 Na1 O4 58.60(14) 4_554 1_555 1_554
O3 Na1 O2 67.45(15) 4_554 1_555 4_554
O4 Na1 O3 124.91(15) 1_555 1_555 4_554
O4 Na1 O5 94.29(14) 1_555 1_555 1_555
O4 Na1 O6 80.51(13) 1_555 1_555 1_555
O4 Na1 O3 109.61(15) 1_555 1_555 2_545
O4 Na1 O7 66.76(14) 1_555 1_555 1_555
O4 Na1 O4 172.5(2) 1_555 1_555 1_554
O4 Na1 O2 57.72(14) 1_555 1_555 4_554
Si2 Na1 O4 149.18(14) 4_554 1_555 1_555
Si2 Na1 O3 30.23(9) 4_554 1_555 4_554
Si2 Na1 O5 68.72(11) 4_554 1_555 1_555
Si2 Na1 O6 119.07(13) 4_554 1_555 1_555
Si2 Na1 O3 83.07(13) 4_554 1_555 2_545
Si2 Na1 O7 143.20(15) 4_554 1_555 1_555
Si2 Na1 O4 31.38(11) 4_554 1_555 1_554
Si2 Na1 O2 93.16(14) 4_554 1_555 4_554
O4 Na2 O2 149.8(2) 1_555 1_555 1_555
O5 Na2 O4 100.90(18) 4_455 1_555 1_555
O5 Na2 O2 98.16(18) 4_455 1_555 1_555
O1 Na2 O5 153.4(2) 1_555 1_555 4_455
O1 Na2 O4 92.39(17) 1_555 1_555 1_555
O1 Na2 O2 80.42(16) 1_555 1_555 1_555
O6 Na2 O1 113.94(17) 1_556 1_555 1_555
O6 Na2 O5 87.00(17) 1_556 1_555 4_455
O6 Na2 O4 98.47(18) 1_556 1_555 1_555
O6 Na2 O2 59.35(16) 1_556 1_555 1_555
O6 Na2 O6 143.9(2) 1_555 1_555 1_556
O6 Na2 O1 97.56(17) 1_555 1_555 1_555
O6 Na2 O5 58.14(16) 1_555 1_555 4_455
O6 Na2 O4 97.39(18) 1_555 1_555 1_555
O6 Na2 O2 112.54(18) 1_555 1_555 1_555
O3 Na2 O6 53.83(14) 1_555 1_555 1_555
O3 Na2 O6 128.52(17) 1_555 1_555 1_556
O3 Na2 O1 59.67(14) 1_555 1_555 1_555
O3 Na2 O5 94.71(16) 1_555 1_555 4_455
O3 Na2 O4 131.18(18) 1_555 1_555 1_555
O3 Na2 O2 69.54(15) 1_555 1_555 1_555
Si1 Na2 O3 82.94(11) 1_555 1_555 1_555
Si1 Na2 O6 32.32(11) 1_555 1_555 1_555
Si1 Na2 O6 116.79(14) 1_555 1_555 1_556
Si1 Na2 O1 128.74(15) 1_555 1_555 1_555
Si1 Na2 O5 31.15(13) 1_555 1_555 4_455
Si1 Na2 O4 87.22(14) 1_555 1_555 1_555
Si1 Na2 O2 120.11(15) 1_555 1_555 1_555
Fe1 Na2 Si1 126.52(11) 1_555 1_555 1_555
Fe1 Na2 O3 45.33(9) 1_555 1_555 1_555
Fe1 Na2 O6 99.16(14) 1_555 1_555 1_555
Fe1 Na2 O6 93.00(13) 1_555 1_555 1_556
Fe1 Na2 O1 42.61(11) 1_555 1_555 1_555
Fe1 Na2 O5 124.61(15) 1_555 1_555 4_455
Fe1 Na2 O4 133.59(16) 1_555 1_555 1_555
Fe1 Na2 O2 40.27(11) 1_555 1_555 1_555
Si2 Na2 Fe1 64.45(7) 1_556 1_555 1_555
Si2 Na2 Si1 123.91(11) 1_556 1_555 1_555
Si2 Na2 O3 97.84(12) 1_556 1_555 1_555
Si2 Na2 O6 132.98(14) 1_556 1_555 1_555
Si2 Na2 O6 30.96(12) 1_556 1_555 1_556
Si2 Na2 O1 96.68(14) 1_556 1_555 1_555
Si2 Na2 O5 93.80(15) 1_556 1_555 4_455
Si2 Na2 O4 126.47(16) 1_556 1_555 1_555
Si2 Na2 O2 28.41(11) 1_556 1_555 1_555
Fe2 O1 Si1 131.3(3) 1_555 1_555 4_555
Fe1 O1 Fe2 93.29(17) 1_555 1_555 1_555
Fe1 O1 Si1 127.7(2) 1_555 1_555 4_555
Na2 O1 Fe1 84.24(16) 1_555 1_555 1_555
Na2 O1 Fe2 99.97(18) 1_555 1_555 1_555
Na2 O1 Si1 108.2(2) 1_555 1_555 4_555
O6 O1 Na2 91.97(18) 4_555 1_555 1_555
O6 O1 Fe1 161.2(2) 4_555 1_555 1_555
O6 O1 Fe2 105.55(19) 4_555 1_555 1_555
O6 O1 Si1 36.73(15) 4_555 1_555 4_555
O7 O1 O6 58.43(16) 4_555 1_555 4_555
O7 O1 Na2 141.2(2) 4_555 1_555 1_555
O7 O1 Fe1 115.28(19) 4_555 1_555 1_555
O7 O1 Fe2 111.18(19) 4_555 1_555 1_555
O7 O1 Si1 33.19(14) 4_555 1_555 4_555
O5 O1 O7 59.63(15) 1_556 1_555 4_555
O5 O1 O6 57.89(15) 1_556 1_555 4_555
O5 O1 Na2 84.13(17) 1_556 1_555 1_555
O5 O1 Fe1 103.30(19) 1_556 1_555 1_555
O5 O1 Fe2 163.3(2) 1_556 1_555 1_555
O5 O1 Si1 33.64(15) 1_556 1_555 4_555
O3 O1 O5 146.0(2) 1_555 1_555 1_556
O3 O1 O7 150.3(2) 1_555 1_555 4_555
O3 O1 O6 139.1(2) 1_555 1_555 4_555
O3 O1 Na2 68.43(15) 1_555 1_555 1_555
O3 O1 Fe1 55.83(13) 1_555 1_555 1_555
O3 O1 Fe2 48.02(13) 1_555 1_555 1_555
O3 O1 Si1 175.4(3) 1_555 1_555 4_555
O7 O1 O3 101.64(17) 2_556 1_555 1_555
O7 O1 O5 65.42(15) 2_556 1_555 1_556
O7 O1 O7 73.90(16) 2_556 1_555 4_555
O7 O1 O6 118.38(18) 2_556 1_555 4_555
O7 O1 Na2 104.83(17) 2_556 1_555 1_555
O7 O1 Fe1 45.93(11) 2_556 1_555 1_555
O7 O1 Fe2 127.9(2) 2_556 1_555 1_555
O7 O1 Si1 82.15(19) 2_556 1_555 4_555
O2 O1 O7 62.64(13) 1_555 1_555 2_556
O2 O1 O3 62.39(14) 1_555 1_555 1_555
O2 O1 O5 84.30(17) 1_555 1_555 1_556
O2 O1 O7 132.41(19) 1_555 1_555 4_555
O2 O1 O6 128.23(19) 1_555 1_555 4_555
O2 O1 Na2 46.54(12) 1_555 1_555 1_555
O2 O1 Fe1 40.36(11) 1_555 1_555 1_555
O2 O1 Fe2 110.39(17) 1_555 1_555 1_555
O2 O1 Si1 117.9(2) 1_555 1_555 4_555
Fe1 O2 Si2 135.5(2) 1_555 1_555 1_556
Na2 O2 Fe1 92.86(18) 1_555 1_555 1_555
Na2 O2 Si2 110.3(2) 1_555 1_555 1_556
Na1 O2 Na2 93.99(18) 4_455 1_555 1_555
Na1 O2 Fe1 106.46(19) 4_455 1_555 1_555
Na1 O2 Si2 109.1(2) 4_455 1_555 1_556
O6 O2 Na1 111.00(19) 1_556 1_555 4_455
O6 O2 Na2 72.53(16) 1_556 1_555 1_555
O6 O2 Fe1 140.4(2) 1_556 1_555 1_555
O6 O2 Si2 37.74(15) 1_556 1_555 1_556
O3 O2 O6 60.11(16) 1_556 1_555 1_556
O3 O2 Na1 134.1(2) 1_556 1_555 4_455
O3 O2 Na2 120.54(19) 1_556 1_555 1_555
O3 O2 Fe1 101.29(17) 1_556 1_555 1_555
O3 O2 Si2 34.23(14) 1_556 1_555 1_556
O4 O2 O3 60.27(15) 4_455 1_555 1_556
O4 O2 O6 61.14(16) 4_455 1_555 1_556
O4 O2 Na1 75.93(15) 4_455 1_555 4_455
O4 O2 Na2 123.75(19) 4_455 1_555 1_555
O4 O2 Fe1 143.3(2) 4_455 1_555 1_555
O4 O2 Si2 34.83(14) 4_455 1_555 1_556
O3 O2 O4 142.72(18) 1_555 1_555 4_455
O3 O2 O3 151.6(2) 1_555 1_555 1_556
O3 O2 O6 138.0(2) 1_555 1_555 1_556
O3 O2 Na1 67.20(15) 1_555 1_555 4_455
O3 O2 Na2 65.89(15) 1_555 1_555 1_555
O3 O2 Fe1 50.48(12) 1_555 1_555 1_555
O3 O2 Si2 173.9(3) 1_555 1_555 1_556
O1 O2 O3 53.25(13) 1_555 1_555 1_555
O1 O2 O4 163.7(2) 1_555 1_555 4_455
O1 O2 O3 106.16(17) 1_555 1_555 1_556
O1 O2 O6 105.09(17) 1_555 1_555 1_556
O1 O2 Na1 119.10(19) 1_555 1_555 4_455
O1 O2 Na2 53.04(13) 1_555 1_555 1_555
O1 O2 Fe1 42.90(11) 1_555 1_555 1_555
O1 O2 Si2 128.9(2) 1_555 1_555 1_556
O7 O2 O1 58.24(13) 2_556 1_555 1_555
O7 O2 O3 92.53(15) 2_556 1_555 1_555
O7 O2 O4 114.60(17) 2_556 1_555 4_455
O7 O2 O3 59.16(14) 2_556 1_555 1_556
O7 O2 O6 105.26(17) 2_556 1_555 1_556
O7 O2 Na1 142.28(19) 2_556 1_555 4_455
O7 O2 Na2 106.63(17) 2_556 1_555 1_555
O7 O2 Fe1 42.86(11) 2_556 1_555 1_555
O7 O2 Si2 93.19(19) 2_556 1_555 1_556
Fe2 O3 Si2 108.5(2) 1_555 1_555 1_555
Fe1 O3 Fe2 87.65(15) 1_555 1_555 1_555
Fe1 O3 Si2 158.4(3) 1_555 1_555 1_555
Na1 O3 Fe1 84.97(15) 2_555 1_555 1_555
Na1 O3 Fe2 93.08(17) 2_555 1_555 1_555
Na1 O3 Si2 107.7(2) 2_555 1_555 1_555
O6 O3 Na1 141.7(2) 1_555 1_555 2_555
O6 O3 Fe1 133.3(2) 1_555 1_555 1_555
O6 O3 Fe2 89.86(18) 1_555 1_555 1_555
O6 O3 Si2 36.51(15) 1_555 1_555 1_555
O2 O3 O6 58.79(15) 1_554 1_555 1_555
O2 O3 Na1 83.34(15) 1_554 1_555 2_555
O2 O3 Fe1 166.39(19) 1_554 1_555 1_555
O2 O3 Fe2 86.05(16) 1_554 1_555 1_555
O2 O3 Si2 34.60(14) 1_554 1_555 1_555
O4 O3 O2 60.64(15) 4_454 1_555 1_554
O4 O3 O6 60.84(16) 4_454 1_555 1_555
O4 O3 Na1 97.43(17) 4_454 1_555 2_555
O4 O3 Fe1 128.13(19) 4_454 1_555 1_555
O4 O3 Fe2 143.3(2) 4_454 1_555 1_555
O4 O3 Si2 34.93(15) 4_454 1_555 1_555
O1 O3 O4 148.5(2) 1_555 1_555 4_454
O1 O3 O2 131.3(2) 1_555 1_555 1_554
O1 O3 O6 98.35(18) 1_555 1_555 1_555
O1 O3 Na1 112.07(18) 1_555 1_555 2_555
O1 O3 Fe1 48.39(12) 1_555 1_555 1_555
O1 O3 Fe2 48.82(13) 1_555 1_555 1_555
O1 O3 Si2 134.2(2) 1_555 1_555 1_555
O7 O3 O1 84.65(16) 2_555 1_555 1_555
O7 O3 O4 123.82(18) 2_555 1_555 4_454
O7 O3 O2 69.04(14) 2_555 1_555 1_554
O7 O3 O6 111.79(18) 2_555 1_555 1_555
O7 O3 Na1 51.90(13) 2_555 1_555 2_555
O7 O3 Fe1 98.16(16) 2_555 1_555 1_555
O7 O3 Fe2 44.13(12) 2_555 1_555 1_555
O7 O3 Si2 103.4(2) 2_555 1_555 1_555
Na2 O3 O7 131.24(18) 1_555 1_555 2_555
Na2 O3 O1 51.91(13) 1_555 1_555 1_555
Na2 O3 O4 96.62(16) 1_555 1_555 4_454
Na2 O3 O2 120.84(18) 1_555 1_555 1_554
Na2 O3 O6 62.48(14) 1_555 1_555 1_555
Na2 O3 Na1 155.76(18) 1_555 1_555 2_555
Na2 O3 Fe1 70.82(12) 1_555 1_555 1_555
Na2 O3 Fe2 87.30(15) 1_555 1_555 1_555
Na2 O3 Si2 95.06(19) 1_555 1_555 1_555
Na1 O3 Na2 68.57(12) 4_455 1_555 1_555
Na1 O3 O7 158.60(18) 4_455 1_555 2_555
Na1 O3 O1 108.65(17) 4_455 1_555 1_555
Na1 O3 O4 49.59(13) 4_455 1_555 4_454
Na1 O3 O2 110.14(17) 4_455 1_555 1_554
Na1 O3 O6 83.49(16) 4_455 1_555 1_555
Na1 O3 Na1 106.81(16) 4_455 1_555 2_555
Na1 O3 Fe1 79.96(13) 4_455 1_555 1_555
Na1 O3 Fe2 155.4(2) 4_455 1_555 1_555
Na1 O3 Si2 79.64(18) 4_455 1_555 1_555
O2 O3 Na1 45.36(11) 1_555 1_555 4_455
O2 O3 Na2 44.57(11) 1_555 1_555 1_555
O2 O3 O7 139.24(18) 1_555 1_555 2_555
O2 O3 O1 64.37(14) 1_555 1_555 1_555
O2 O3 O4 94.06(17) 1_555 1_555 4_454
O2 O3 O2 151.6(2) 1_555 1_555 1_554
O2 O3 O6 98.97(17) 1_555 1_555 1_555
O2 O3 Na1 114.61(17) 1_555 1_555 2_555
O2 O3 Fe1 41.53(10) 1_555 1_555 1_555
O2 O3 Fe2 113.17(17) 1_555 1_555 1_555
O2 O3 Si2 117.1(2) 1_555 1_555 1_555
O4 O3 O2 66.74(13) 2_556 1_555 1_555
O4 O3 Na1 80.57(14) 2_556 1_555 4_455
O4 O3 Na2 107.43(15) 2_556 1_555 1_555
O4 O3 O7 84.65(15) 2_556 1_555 2_555
O4 O3 O1 83.09(15) 2_556 1_555 1_555
O4 O3 O4 110.33(16) 2_556 1_555 4_454
O4 O3 O2 131.32(19) 2_556 1_555 1_554
O4 O3 O6 163.6(2) 2_556 1_555 1_555
O4 O3 Na1 48.90(12) 2_556 1_555 2_555
O4 O3 Fe1 39.25(10) 2_556 1_555 1_555
O4 O3 Fe2 103.05(17) 2_556 1_555 1_555
O4 O3 Si2 141.9(2) 2_556 1_555 1_555
Fe1 O4 Si2 115.7(2) 2_546 1_555 4_555
Na2 O4 Fe1 110.7(2) 1_555 1_555 2_546
Na2 O4 Si2 129.5(2) 1_555 1_555 4_555
Na1 O4 Na2 93.11(18) 1_556 1_555 1_555
Na1 O4 Fe1 97.58(19) 1_556 1_555 2_546
Na1 O4 Si2 99.5(2) 1_556 1_555 4_555
O3 O4 Na1 71.82(16) 4_555 1_555 1_556
O3 O4 Na2 147.3(2) 4_555 1_555 1_555
O3 O4 Fe1 100.22(18) 4_555 1_555 2_546
O3 O4 Si2 33.71(14) 4_555 1_555 4_555
O6 O4 O3 58.52(16) 4_555 1_555 4_555
O6 O4 Na1 94.80(18) 4_555 1_555 1_556
O6 O4 Na2 95.47(19) 4_555 1_555 1_555
O6 O4 Fe1 150.3(2) 4_555 1_555 2_546
O6 O4 Si2 35.20(16) 4_555 1_555 4_555
O2 O4 O6 57.54(15) 4_554 1_555 4_555
O2 O4 O3 59.08(15) 4_554 1_555 4_555
O2 O4 Na1 130.8(2) 4_554 1_555 1_556
O2 O4 Na2 126.3(2) 4_554 1_555 1_555
O2 O4 Fe1 94.47(18) 4_554 1_555 2_546
O2 O4 Si2 33.98(14) 4_554 1_555 4_555
O7 O4 O2 87.62(16) 1_555 1_555 4_554
O7 O4 O6 133.04(19) 1_555 1_555 4_555
O7 O4 O3 131.68(19) 1_555 1_555 4_555
O7 O4 Na1 131.96(19) 1_555 1_555 1_556
O7 O4 Na2 80.05(16) 1_555 1_555 1_555
O7 O4 Fe1 44.45(12) 1_555 1_555 2_546
O7 O4 Si2 121.5(2) 1_555 1_555 4_555
Na1 O4 O7 45.91(11) 1_555 1_555 1_555
Na1 O4 O2 46.36(12) 1_555 1_555 4_554
Na1 O4 O6 88.36(16) 1_555 1_555 4_555
Na1 O4 O3 104.32(17) 1_555 1_555 4_555
Na1 O4 Na1 172.5(2) 1_555 1_555 1_556
Na1 O4 Na2 93.37(16) 1_555 1_555 1_555
Na1 O4 Fe1 76.55(14) 1_555 1_555 2_546
Na1 O4 Si2 79.17(18) 1_555 1_555 4_555
O3 O4 Na1 119.25(16) 2_546 1_555 1_555
O3 O4 O7 91.87(15) 2_546 1_555 1_555
O3 O4 O2 107.68(17) 2_546 1_555 4_554
O3 O4 O6 126.15(19) 2_546 1_555 4_555
O3 O4 O3 69.67(16) 2_546 1_555 4_555
O3 O4 Na1 53.56(13) 2_546 1_555 1_556
O3 O4 Na2 124.64(19) 2_546 1_555 1_555
O3 O4 Fe1 48.06(12) 2_546 1_555 2_546
O3 O4 Si2 101.4(2) 2_546 1_555 4_555
Fe2 O5 Si1 119.6(2) 1_555 1_555 4_554
Na2 O5 Fe2 130.5(2) 4_554 1_555 1_555
Na2 O5 Si1 101.0(2) 4_554 1_555 4_554
O6 O5 Na2 72.51(18) 4_554 1_555 4_554
O6 O5 Fe2 156.1(2) 4_554 1_555 1_555
O6 O5 Si1 38.66(17) 4_554 1_555 4_554
O7 O5 O6 59.36(17) 4_554 1_555 4_554
O7 O5 Na2 89.44(19) 4_554 1_555 4_554
O7 O5 Fe2 108.76(19) 4_554 1_555 1_555
O7 O5 Si1 33.35(15) 4_554 1_555 4_554
O1 O5 O7 59.98(15) 1_554 1_555 4_554
O1 O5 O6 60.40(17) 1_554 1_555 4_554
O1 O5 Na2 132.1(2) 1_554 1_555 4_554
O1 O5 Fe2 95.75(19) 1_554 1_555 1_555
O1 O5 Si1 33.87(15) 1_554 1_555 4_554
Na1 O5 O1 105.52(18) 1_555 1_555 1_554
Na1 O5 O7 144.3(2) 1_555 1_555 4_554
Na1 O5 O6 84.99(17) 1_555 1_555 4_554
Na1 O5 Na2 77.37(14) 1_555 1_555 4_554
Na1 O5 Fe2 104.91(19) 1_555 1_555 1_555
Na1 O5 Si1 116.6(2) 1_555 1_555 4_554
O7 O5 Na1 132.75(18) 2_555 1_555 1_555
O7 O5 O1 62.70(14) 2_555 1_555 1_554
O7 O5 O7 72.84(16) 2_555 1_555 4_554
O7 O5 O6 118.2(2) 2_555 1_555 4_554
O7 O5 Na2 146.3(2) 2_555 1_555 4_554
O7 O5 Fe2 39.97(11) 2_555 1_555 1_555
O7 O5 Si1 79.94(19) 2_555 1_555 4_554
Si1 O6 Si2 134.1(3) 1_555 1_555 1_555
O5 O6 Si1 37.18(15) 4_455 1_555 1_555
O5 O6 Si2 107.3(2) 4_455 1_555 1_555
O7 O6 O5 61.89(17) 1_555 1_555 4_455
O7 O6 Si1 35.99(15) 1_555 1_555 1_555
O7 O6 Si2 169.1(3) 1_555 1_555 1_555
O2 O6 O7 152.8(2) 1_554 1_555 1_555
O2 O6 O5 142.6(2) 1_554 1_555 4_455
O2 O6 Si1 149.6(3) 1_554 1_555 1_555
O2 O6 Si2 36.95(15) 1_554 1_555 1_555
O3 O6 O2 61.10(17) 1_555 1_555 1_554
O3 O6 O7 142.1(2) 1_555 1_555 1_555
O3 O6 O5 95.83(19) 1_555 1_555 4_455
O3 O6 Si1 132.9(2) 1_555 1_555 1_555
O3 O6 Si2 35.37(15) 1_555 1_555 1_555
O1 O6 O3 137.4(2) 4_454 1_555 1_555
O1 O6 O2 114.2(2) 4_454 1_555 1_554
O1 O6 O7 61.23(17) 4_454 1_555 1_555
O1 O6 O5 61.71(17) 4_454 1_555 4_455
O1 O6 Si1 35.59(15) 4_454 1_555 1_555
O1 O6 Si2 113.3(2) 4_454 1_555 1_555
O4 O6 O1 79.73(17) 4_454 1_555 4_454
O4 O6 O3 60.64(17) 4_454 1_555 1_555
O4 O6 O2 61.32(17) 4_454 1_555 1_554
O4 O6 O7 135.6(2) 4_454 1_555 1_555
O4 O6 O5 82.02(18) 4_454 1_555 4_455
O4 O6 Si1 99.6(2) 4_454 1_555 1_555
O4 O6 Si2 35.35(15) 4_454 1_555 1_555
Na2 O6 O4 103.13(18) 1_554 1_555 4_454
Na2 O6 O1 102.34(18) 1_554 1_555 4_454
Na2 O6 O3 101.28(19) 1_554 1_555 1_555
Na2 O6 O2 48.12(13) 1_554 1_555 1_554
Na2 O6 O7 105.10(19) 1_554 1_555 1_555
Na2 O6 O5 162.5(2) 1_554 1_555 4_455
Na2 O6 Si1 125.5(2) 1_554 1_555 1_555
Na2 O6 Si2 85.05(19) 1_554 1_555 1_555
Na2 O6 Na2 143.9(2) 1_555 1_555 1_554
Na2 O6 O4 97.25(17) 1_555 1_555 4_454
Na2 O6 O1 110.51(19) 1_555 1_555 4_454
Na2 O6 O3 63.69(14) 1_555 1_555 1_555
Na2 O6 O2 124.3(2) 1_555 1_555 1_554
Na2 O6 O7 79.04(16) 1_555 1_555 1_555
Na2 O6 O5 49.34(13) 1_555 1_555 4_455
Na2 O6 Si1 78.96(18) 1_555 1_555 1_555
Na2 O6 Si2 95.2(2) 1_555 1_555 1_555
Na1 O6 Na2 85.34(14) 1_555 1_555 1_555
Na1 O6 Na2 71.38(13) 1_555 1_555 1_554
Na1 O6 O4 172.9(2) 1_555 1_555 4_454
Na1 O6 O1 105.6(2) 1_555 1_555 4_454
Na1 O6 O3 115.28(19) 1_555 1_555 1_555
Na1 O6 O2 111.77(18) 1_555 1_555 1_554
Na1 O6 O7 51.39(14) 1_555 1_555 1_555
Na1 O6 O5 104.57(19) 1_555 1_555 4_455
Na1 O6 Si1 87.4(2) 1_555 1_555 1_555
Na1 O6 Si2 138.0(3) 1_555 1_555 1_555
Fe2 O7 Si1 121.6(2) 2_545 1_555 1_555
Fe1 O7 Fe2 106.42(17) 2_546 1_555 2_545
Fe1 O7 Si1 123.2(2) 2_546 1_555 1_555
Na1 O7 Fe1 90.56(16) 1_555 1_555 2_546
Na1 O7 Fe2 97.90(17) 1_555 1_555 2_545
Na1 O7 Si1 109.5(2) 1_555 1_555 1_555
O6 O7 Na1 71.49(16) 1_555 1_555 1_555
O6 O7 Fe1 124.42(19) 1_555 1_555 2_546
O6 O7 Fe2 127.5(2) 1_555 1_555 2_545
O6 O7 Si1 37.97(16) 1_555 1_555 1_555
O5 O7 O6 58.75(16) 4_455 1_555 1_555
O5 O7 Na1 118.49(19) 4_455 1_555 1_555
O5 O7 Fe1 89.62(17) 4_455 1_555 2_546
O5 O7 Fe2 140.3(2) 4_455 1_555 2_545
O5 O7 Si1 33.84(15) 4_455 1_555 1_555
O1 O7 O5 60.38(16) 4_454 1_555 4_455
O1 O7 O6 60.34(16) 4_454 1_555 1_555
O1 O7 Na1 121.91(19) 4_454 1_555 1_555
O1 O7 Fe1 142.9(2) 4_454 1_555 2_546
O1 O7 Fe2 87.85(17) 4_454 1_555 2_545
O1 O7 Si1 33.91(14) 4_454 1_555 1_555
O3 O7 O1 121.98(18) 2_545 1_555 4_454
O3 O7 O5 175.16(18) 2_545 1_555 4_455
O3 O7 O6 118.02(19) 2_545 1_555 1_555
O3 O7 Na1 56.72(14) 2_545 1_555 1_555
O3 O7 Fe1 89.74(15) 2_545 1_555 2_546
O3 O7 Fe2 44.36(12) 2_545 1_555 2_545
O3 O7 Si1 145.9(2) 2_545 1_555 1_555
O1 O7 O3 100.91(16) 2_546 1_555 2_545
O1 O7 O1 106.10(16) 2_546 1_555 4_454
O1 O7 O5 81.90(16) 2_546 1_555 4_455
O1 O7 O6 140.4(2) 2_546 1_555 1_555
O1 O7 Na1 131.94(18) 2_546 1_555 1_555
O1 O7 Fe1 43.79(11) 2_546 1_555 2_546
O1 O7 Fe2 85.28(15) 2_546 1_555 2_545
O1 O7 Si1 109.1(2) 2_546 1_555 1_555
O4 O7 O1 78.68(14) 1_555 1_555 2_546
O4 O7 O3 101.39(16) 1_555 1_555 2_545
O4 O7 O1 133.53(18) 1_555 1_555 4_454
O4 O7 O5 75.18(16) 1_555 1_555 4_455
O4 O7 O6 86.19(16) 1_555 1_555 1_555
O4 O7 Na1 67.33(14) 1_555 1_555 1_555
O4 O7 Fe1 39.40(10) 1_555 1_555 2_546
O4 O7 Fe2 138.28(18) 1_555 1_555 2_545
O4 O7 Si1 100.0(2) 1_555 1_555 1_555
O5 O7 O4 128.39(17) 2_545 1_555 1_555
O5 O7 O1 51.88(13) 2_545 1_555 2_546
O5 O7 O3 77.63(15) 2_545 1_555 2_545
O5 O7 O1 80.42(16) 2_545 1_555 4_454
O5 O7 O5 107.16(16) 2_545 1_555 4_455
O5 O7 O6 140.48(19) 2_545 1_555 1_555
O5 O7 Na1 134.35(19) 2_545 1_555 1_555
O5 O7 Fe1 89.26(15) 2_545 1_555 2_546
O5 O7 Fe2 39.38(11) 2_545 1_555 2_545
O5 O7 Si1 108.5(2) 2_545 1_555 1_555
O2 O7 O5 76.11(14) 2_546 1_555 2_545
O2 O7 O4 65.15(13) 2_546 1_555 1_555
O2 O7 O1 59.13(13) 2_546 1_555 2_546
O2 O7 O3 51.80(13) 2_546 1_555 2_545
O2 O7 O1 156.52(19) 2_546 1_555 4_454
O2 O7 O5 128.03(18) 2_546 1_555 4_455
O2 O7 O6 142.91(19) 2_546 1_555 1_555
O2 O7 Na1 75.78(14) 2_546 1_555 1_555
O2 O7 Fe1 38.54(10) 2_546 1_555 2_546
O2 O7 Fe2 73.53(13) 2_546 1_555 2_545
O2 O7 Si1 161.7(2) 2_546 1_555 1_555

loop_
_geom_bond_atom_site_label_1
_geom_bond_atom_site_label_2
_geom_bond_distance
_geom_bond_site_symmetry_1
_geom_bond_site_symmetry_2
Fe1 O4 1.970(4) 1_555 2_556
Fe1 O2 1.991(4) 1_555 1_555
Fe1 O1 2.093(4) 1_555 1_555
Fe1 O7 2.174(4) 1_555 2_556
Fe1 O3 2.316(4) 1_555 1_555
Fe1 Fe2 3.0179(16) 1_555 1_555
Fe1 Si2 3.073(2) 1_555 3_566
Fe1 Na2 3.077(3) 1_555 1_555
Fe2 O5 1.999(5) 1_555 1_555
Fe2 O7 2.024(4) 1_555 2_555
Fe2 O3 2.032(4) 1_555 1_555
Fe2 O1 2.057(4) 1_555 1_555
Fe2 Si2 2.961(2) 1_555 1_555
Fe2 Fe1 3.0179(16) 1_555 1_555
Fe2 Si1 3.122(2) 1_555 4_554
Fe2 Si1 3.158(2) 1_555 2_555
Si1 O7 1.585(4) 1_555 1_555
Si1 O5 1.606(5) 1_555 4_455
Si1 O1 1.615(5) 1_555 4_454
Si1 O6 1.660(5) 1_555 1_555
Si1 Si2 3.046(3) 1_555 1_555
Si1 Na2 3.047(4) 1_555 1_555
Si1 Fe2 3.122(2) 1_555 4_455
Si1 Fe2 3.158(2) 1_555 2_545
Si2 O3 1.604(5) 1_555 1_555
Si2 O2 1.619(5) 1_555 1_554
Si2 O6 1.648(6) 1_555 1_555
Si2 O4 1.655(5) 1_555 4_454
Si2 Fe2 2.961(2) 1_555 1_555
Si2 Si1 3.046(3) 1_555 1_555
Si2 Fe1 3.073(2) 1_555 3_566
Si2 Na1 3.133(4) 1_555 4_455
Si2 Na2 3.193(4) 1_555 1_554
Na1 O2 2.312(5) 1_555 4_554
Na1 O4 2.401(5) 1_555 1_554
Na1 O7 2.412(5) 1_555 1_555
Na1 O3 2.563(5) 1_555 2_545
Na1 O6 2.927(6) 1_555 1_555
Na1 O5 2.970(5) 1_555 1_555
Na1 O3 2.996(5) 1_555 4_554
Na1 O4 3.099(5) 1_555 1_555
Na1 Si2 3.133(4) 1_555 4_554
Na2 O2 2.248(5) 1_555 1_555
Na2 O4 2.265(5) 1_555 1_555
Na2 O5 2.301(5) 1_555 4_455
Na2 O1 2.474(5) 1_555 1_555
Na2 O6 2.880(5) 1_555 1_556
Na2 O6 2.893(5) 1_555 1_555
Na2 O3 2.924(5) 1_555 1_555
Na2 Si1 3.047(4) 1_555 1_555
Na2 Fe1 3.077(3) 1_555 1_555
Na2 Si2 3.193(4) 1_555 1_556
O1 Si1 1.615(5) 1_555 4_555
O1 Fe2 2.057(4) 1_555 1_555
O1 Fe1 2.093(4) 1_555 1_555
O1 Na2 2.474(5) 1_555 1_555
O1 O6 2.644(6) 1_555 4_555
O1 O7 2.667(6) 1_555 4_555
O1 O5 2.678(6) 1_555 1_556
O1 O3 2.714(6) 1_555 1_555
O1 O7 3.025(6) 1_555 2_556
O1 O2 3.054(6) 1_555 1_555
O2 Si2 1.619(5) 1_555 1_556
O2 Fe1 1.991(4) 1_555 1_555
O2 Na2 2.248(5) 1_555 1_555
O2 Na1 2.312(5) 1_555 4_455
O2 O6 2.598(6) 1_555 1_556
O2 O3 2.659(6) 1_555 1_556
O2 O4 2.701(6) 1_555 4_455
O2 O3 3.001(6) 1_555 1_555
O2 O1 3.054(6) 1_555 1_555
O2 O7 3.160(5) 1_555 2_556
O3 Si2 1.604(5) 1_555 1_555
O3 Fe2 2.032(4) 1_555 1_555
O3 Fe1 2.316(4) 1_555 1_555
O3 Na1 2.563(5) 1_555 2_555
O3 O6 2.633(7) 1_555 1_555
O3 O2 2.659(6) 1_555 1_554
O3 O4 2.691(6) 1_555 4_454
O3 O1 2.714(6) 1_555 1_555
O3 O7 2.905(6) 1_555 2_555
O3 Na2 2.924(5) 1_555 1_555
O3 Na1 2.996(5) 1_555 4_455
O3 O2 3.001(6) 1_555 1_555
O3 O4 3.111(6) 1_555 2_556
O4 Si2 1.655(5) 1_555 4_555
O4 Fe1 1.970(4) 1_555 2_546
O4 Na2 2.265(5) 1_555 1_555
O4 Na1 2.401(5) 1_555 1_556
O4 O3 2.691(6) 1_555 4_555
O4 O6 2.697(6) 1_555 4_555
O4 O2 2.701(6) 1_555 4_554
O4 O7 3.086(6) 1_555 1_555
O4 Na1 3.099(5) 1_555 1_555
O4 O3 3.111(6) 1_555 2_546
O5 Si1 1.606(5) 1_555 4_554
O5 Fe2 1.999(5) 1_555 1_555
O5 Na2 2.301(5) 1_555 4_554
O5 O6 2.576(6) 1_555 4_554
O5 O7 2.658(6) 1_555 4_554
O5 O1 2.678(6) 1_555 1_554
O5 Na1 2.970(5) 1_555 1_555
O5 O7 3.096(6) 1_555 2_555
O6 Si2 1.648(6) 1_555 1_555
O6 Si1 1.660(5) 1_555 1_555
O6 O5 2.576(6) 1_555 4_455
O6 O7 2.593(6) 1_555 1_555
O6 O2 2.598(6) 1_555 1_554
O6 O3 2.633(7) 1_555 1_555
O6 O1 2.644(6) 1_555 4_454
O6 O4 2.697(6) 1_555 4_454
O6 Na2 2.880(5) 1_555 1_554
O6 Na2 2.893(5) 1_555 1_555
O6 Na1 2.927(6) 1_555 1_555
O7 Si1 1.585(4) 1_555 1_555
O7 Fe2 2.024(4) 1_555 2_545
O7 Fe1 2.174(4) 1_555 2_546
O7 Na1 2.412(5) 1_555 1_555
O7 O6 2.593(6) 1_555 1_555
O7 O5 2.658(6) 1_555 4_455
O7 O1 2.667(6) 1_555 4_454
O7 O3 2.905(6) 1_555 2_545
O7 O1 3.025(6) 1_555 2_546
O7 O4 3.086(6) 1_555 1_555
O7 O5 3.096(6) 1_555 2_545
O7 O2 3.160(5) 1_555 2_546
